data_9010029
loop_
_publ_author_name
'Angel, R. J.'
'Finger, L. W.'
'Hazen, R. M.'
'Kanzaki, M.'
'Weidner, D. J.'
'Liebermann, R. C.'
'Veblen, D. R.'

_publ_section_title
;Structure and twinning of single-crystal MgSiO3 garnet synthesized at 17 GPa
 and 1800 C Note: majoritic or majorite-like
;
_journal_name_full 'American Mineralogist'
_journal_page_first 509
_journal_page_last 512
_journal_volume 74
_journal_year 1989
_chemical_formula_structural MgSiO3
_chemical_formula_sum 'Mg4 O12 Si4'
_symmetry_space_group_name_H-M 'I 41/a'
_cell_angle_alpha 90
_cell_angle_beta 90
_cell_angle_gamma 90
_cell_length_a 11.501
_cell_length_b 11.501
_cell_length_c 11.480
_cell_formula_units_Z 8
_cell_volume 1518.494
_database_code_amcsd 0001231
_exptl_crystal_density_diffrn 3.513
_exptl_crystal_pressure_history 'synthesized at 17 GPa'
_exptl_crystal_thermal_history 'synthesized at 17 GPa and 1800 C'
_cod_original_formula_sum 'Mg4 Si4 O12'
_cod_database_code 9010029
_amcsd_formula_title MgSiO3

loop_
_space_group_symop_operation_xyz
x,y,z
1/2+x,1/2+y,1/2+z
1/4+y,3/4-x,1/4-z
3/4+y,1/4-x,3/4-z
1/4-y,3/4+x,1/4+z
3/4-y,1/4+x,3/4+z
1/2+x,y,1/2-z
+x,1/2+y,-z
1/2-x,-y,1/2+z
-x,1/2-y,+z
1/4-y,1/4+x,3/4-z
3/4-y,3/4+x,1/4-z
1/4+y,1/4-x,3/4+z
3/4+y,3/4-x,1/4+z
-x,-y,-z
1/2-x,1/2-y,1/2-z

loop_
_atom_site_label
_atom_site_fract_x
_atom_site_fract_y
_atom_site_fract_z
_atom_site_occupancy
_atom_site_U_iso_or_equiv
MgD1 0.12530 0.01120 0.25870 1.00000 0.01684
MgD2 0.00000 0.25000 0.62580 1.00000 0.01950
MgOc1 0.00000 0.00000 0.50000 0.80000 0.00279
SiOc1 0.00000 0.00000 0.50000 0.20000 0.00279
MgOc2 0.00000 0.00000 0.00000 0.20000 0.00279
SiOc2 0.00000 0.00000 0.00000 0.80000 0.00279
SiT1 0.00000 0.25000 0.37500 1.00000 0.01305
SiT2 0.00000 0.25000 0.87500 1.00000 0.00469
SiT3 0.12490 0.00650 0.75440 1.00000 0.00671
O1 0.02820 0.05500 0.66330 1.00000 0.01115
O2 0.03800 -0.04710 0.85620 1.00000 0.01659
O3 0.21950 0.10230 0.80210 1.00000 0.01621
O4 0.21500 -0.08940 0.70000 1.00000 0.01254
O5 -0.05880 0.16170 0.46800 1.00000 0.01127
O6 -0.10400 0.20800 0.78510 1.00000 0.01279

loop_
_cod_related_entry_id
_cod_related_entry_database
_cod_related_entry_code
1 AMCSD 0001231
